data_4033969
loop_
_publ_author_name
'Chen, Donghan'
'Yao, Yongqi'
'Yang, Wen'
'Lin, Qifu'
'Li, Huanyong'
'Wang, Lin'
'Chen, Shuqi'
'Tan, Yun'
'Yang, Dingqiao'

_publ_section_title
;
 Palladium-Catalyzed <i>syn</i>-Stereocontrolled Ring Opening of
 Oxabicyclic Alkenes with Arylsulfonyl Hydrazides.
;
_journal_issue 19
_journal_name_full 'The Journal of organic chemistry'
_journal_page_first 12481
_journal_page_last 12489
_journal_paper_doi 10.1021/acs.joc.9b01957
_journal_volume 84
_journal_year 2019
_chemical_formula_moiety 'C16 H13 N O3'
_chemical_formula_sum 'C16 H13 N O3'
_chemical_formula_weight 265.96
_space_group_crystal_system tetragonal
_space_group_IT_number 85
_space_group_name_Hall '-P 4a'
_space_group_name_H-M_alt 'P 4/n :2'
_symmetry_Int_Tables_number 85
_atom_sites_solution_primary dual
_audit_creation_date 2019-04-17
_audit_creation_method
;
Olex2 1.2
(compiled 2018.05.29 svn.r3508 for OlexSys, GUI svn.r5506)
;
_cell_angle_alpha 90
_cell_angle_beta 90
_cell_angle_gamma 90
_cell_formula_units_Z 8
_cell_length_a 14.3246(3)
_cell_length_b 14.3246(3)
_cell_length_c 13.4826(4)
_cell_measurement_reflns_used 1845
_cell_measurement_temperature 293
_cell_measurement_theta_max 62.2900
_cell_measurement_theta_min 4.5100
_cell_volume 2766.55(12)
_computing_cell_refinement
;
CrysAlisPro, Agilent Technologies,
Version 1.171.37.35 (release 13-08-2014 CrysAlis171 .NET)
(compiled Aug 13 2014,18:06:01)
;
_computing_data_collection
;
CrysAlisPro, Agilent Technologies,
Version 1.171.37.35 (release 13-08-2014 CrysAlis171 .NET)
(compiled Aug 13 2014,18:06:01)
;
_computing_data_reduction
;
CrysAlisPro, Agilent Technologies,
Version 1.171.37.35 (release 13-08-2014 CrysAlis171 .NET)
(compiled Aug 13 2014,18:06:01)
;
_computing_molecular_graphics 'Olex2 (Dolomanov et al., 2009)'
_computing_publication_material 'Olex2 (Dolomanov et al., 2009)'
_computing_structure_refinement 'olex2.refine (Bourhis et al., 2015)'
_computing_structure_solution 'ShelXT (Sheldrick, 2015)'
_diffrn_ambient_temperature 293
_diffrn_detector 'CCD plate'
_diffrn_detector_area_resol_mean 16.0288
_diffrn_detector_type Sapphire3
_diffrn_measured_fraction_theta_full 0.9844
_diffrn_measured_fraction_theta_max 0.9844
_diffrn_measurement_details
;
#__ type_ start__ end____ width___ exp.time_
  1 omega   31.00  101.00   1.0000    1.0000
omega____ theta____ kappa____ phi______ frames
    -       32.9934   57.0000 -120.0000 70

#__ type_ start__ end____ width___ exp.time_
  2 omega   34.00   61.00   1.0000    3.3200
omega____ theta____ kappa____ phi______ frames
    -       90.5000  -30.0000    0.0000 27

#__ type_ start__ end____ width___ exp.time_
  3 omega   28.00   54.00   1.0000    3.3200
omega____ theta____ kappa____ phi______ frames
    -       90.5000  -30.0000  -60.0000 26

#__ type_ start__ end____ width___ exp.time_
  4 omega   24.00   65.00   1.0000    3.3200
omega____ theta____ kappa____ phi______ frames
    -       90.5000  -30.0000  -30.0000 41

#__ type_ start__ end____ width___ exp.time_
  5 omega   48.00   89.00   1.0000    3.3200
omega____ theta____ kappa____ phi______ frames
    -       90.5000 -111.0000 -150.0000 41

#__ type_ start__ end____ width___ exp.time_
  6 omega   19.00   70.00   1.0000    3.3200
omega____ theta____ kappa____ phi______ frames
    -       90.5000  -45.0000 -150.0000 51

#__ type_ start__ end____ width___ exp.time_
  7 omega   19.00   63.00   1.0000    3.3200
omega____ theta____ kappa____ phi______ frames
    -       90.5000  -94.0000  150.0000 44

#__ type_ start__ end____ width___ exp.time_
  8 omega   39.00   65.00   1.0000    1.0000
omega____ theta____ kappa____ phi______ frames
    -       32.9934  178.0000  120.0000 26

#__ type_ start__ end____ width___ exp.time_
  9 omega   78.00  105.00   1.0000    1.0000
omega____ theta____ kappa____ phi______ frames
    -       32.9934  178.0000  -90.0000 27
;
_diffrn_measurement_device 'four-circle diffractometer'
_diffrn_measurement_device_type 'Xcalibur, Sapphire3, Gemini ultra'
_diffrn_measurement_method '\w scans'
_diffrn_orient_matrix_UB_11 0.0494264000
_diffrn_orient_matrix_UB_12 -0.0908893000
_diffrn_orient_matrix_UB_13 0.0315826000
_diffrn_orient_matrix_UB_21 -0.0946641000
_diffrn_orient_matrix_UB_22 -0.0509268000
_diffrn_orient_matrix_UB_23 0.0008395000
_diffrn_orient_matrix_UB_31 0.0136649000
_diffrn_orient_matrix_UB_32 -0.0264471000
_diffrn_orient_matrix_UB_33 -0.1097454000
_diffrn_radiation_monochromator mirror
_diffrn_radiation_probe x-ray
_diffrn_radiation_type 'Cu K\a'
_diffrn_radiation_wavelength 1.54184
_diffrn_reflns_av_R_equivalents 0.0184
_diffrn_reflns_av_unetI/netI 0.0225
_diffrn_reflns_limit_h_max 14
_diffrn_reflns_limit_h_min -15
_diffrn_reflns_limit_k_max 14
_diffrn_reflns_limit_k_min -16
_diffrn_reflns_limit_l_max 9
_diffrn_reflns_limit_l_min -15
_diffrn_reflns_number 4318
_diffrn_reflns_theta_full 62.8014
_diffrn_reflns_theta_max 62.80
_diffrn_reflns_theta_min 4.37
_diffrn_source 'sealed X-ray tube'
_diffrn_source_type 'Enhance Ultra (Cu) X-ray Source'
_exptl_absorpt_coefficient_mu 0.732
_exptl_absorpt_correction_T_max 1.00000
_exptl_absorpt_correction_T_min 0.79330
_exptl_absorpt_correction_type multi-scan
_exptl_absorpt_process_details
;
CrysAlisPro, Agilent Technologies,
Version 1.171.37.35 (release 13-08-2014 CrysAlis171 .NET)
(compiled Aug 13 2014,18:06:01)
Empirical absorption correction using spherical harmonics,
 implemented in SCALE3 ABSPACK scaling algorithm.
;
_exptl_crystal_colour 'clear yellowish yellow'
_exptl_crystal_colour_lustre clear
_exptl_crystal_colour_modifier yellowish
_exptl_crystal_colour_primary yellow
_exptl_crystal_density_diffrn 1.2833
_exptl_crystal_description block
_exptl_crystal_F_000 1123.8133
_exptl_crystal_size_max 0.37
_exptl_crystal_size_mid 0.35
_exptl_crystal_size_min 0.32
_refine_diff_density_max 0.2853
_refine_diff_density_min -0.4169
_refine_diff_density_rms 0.1122
_refine_ls_d_res_high 0.8668
_refine_ls_d_res_low 10.1290
_refine_ls_goodness_of_fit_ref 1.0415
_refine_ls_hydrogen_treatment constr
_refine_ls_matrix_type full
_refine_ls_number_constraints 26
_refine_ls_number_parameters 182
_refine_ls_number_reflns 2203
_refine_ls_number_restraints 0
_refine_ls_restrained_S_all 1.0415
_refine_ls_R_factor_all 0.0699
_refine_ls_R_factor_gt 0.0627
_refine_ls_shift/su_max 0.0006
_refine_ls_shift/su_mean 0.0001
_refine_ls_structure_factor_coef Fsqd
_refine_ls_weighting_details 'w=1/[\s^2^(Fo^2^)+(0.1094P)^2^+0.1618P] where P=(Fo^2^+2Fc^2^)/3'
_refine_ls_weighting_scheme calc
_refine_ls_wR_factor_gt 0.1477
_refine_ls_wR_factor_ref 0.1584
_reflns_Friedel_coverage 0.0
_reflns_limit_h_max 16
_reflns_limit_h_min 0
_reflns_limit_k_max 16
_reflns_limit_k_min 0
_reflns_limit_l_max 15
_reflns_limit_l_min 0
_reflns_number_gt 1857
_reflns_number_total 2203
_reflns_threshold_expression I>=2u(I)
_cod_data_source_file jo9b01957_si_001.cif
_cod_data_source_block wanglin3-0417
_cod_depositor_comments
;

2020-10-09
Z value and formula fixed to values more according to usual
chemical conventions.                 miguel
;
_cod_original_formula_sum 'C10.667 H8.667 N0.667 O2'
_cod_original_formula_weight 178.19
_cod_original_formula_moiety '0.67(C16 H13 N O3)'
_cod_original_formula_units_Z 12
_cod_original_sg_symbol_H-M 'P 4/n'
_cod_database_code 4033969
_reflns_odcompleteness_completeness 99.87
_reflns_odcompleteness_iscentric 1
_reflns_odcompleteness_theta 61.08
_olex2_refinement_description
;
1. Fixed Uiso
 At 1.2 times of:
  All C(H) groups
 At 1.5 times of:
  All O(H) groups
2.a Ternary CH refined with riding coordinates:
 C002(H002), C005(H005)
2.b Aromatic/amide H refined with riding coordinates:
 C00F(H00F), C00J(H00J), C00I(H00I), C00C(H00C), C00E(H00E), C00H(H00H),
 C00D(H00D), C009(H009), C007(H007), C008(H008)
2.c Idealised tetrahedral OH refined as rotating group:
 O001(H001)
;
_olex2_submission_special_instructions 'No special instructions were received'

loop_
_space_group_symop_id
_space_group_symop_operation_xyz
1 x,y,z
2 -y+1/2,x,z
3 y,-x+1/2,z
4 -x+1/2,-y+1/2,z
5 -x,-y,-z
6 y-1/2,-x,-z
7 -y,x-1/2,-z
8 x-1/2,y-1/2,-z

loop_
_atom_site_label
_atom_site_type_symbol
_atom_site_fract_x
_atom_site_fract_y
_atom_site_fract_z
_atom_site_U_iso_or_equiv
_atom_site_adp_type
_atom_site_occupancy
_atom_site_refinement_flags_posn
O001 O 0.34546(8) 0.34178(8) 0.17391(10) 0.0586(4) Uani 1.000000 .
C002 C 0.49715(11) 0.40771(11) 0.21927(12) 0.0503(4) Uani 1.000000 .
C003 C 0.53624(11) 0.29389(11) 0.04844(13) 0.0498(4) Uani 1.000000 .
C004 C 0.45252(12) 0.43384(13) 0.31676(12) 0.0533(5) Uani 1.000000 .
C005 C 0.42159(12) 0.39633(11) 0.13865(13) 0.0489(4) Uani 1.000000 .
C006 C 0.46025(12) 0.35570(11) 0.04422(12) 0.0503(4) Uani 1.000000 .
C007 C 0.56032(12) 0.32395(13) 0.22391(14) 0.0565(5) Uani 1.000000 .
C008 C 0.57853(12) 0.27365(13) 0.14405(14) 0.0561(5) Uani 1.000000 .
C009 C 0.56784(14) 0.25349(13) -0.03946(15) 0.0604(5) Uani 1.000000 .
O00A O 0.29720(18) 0.5872(2) 0.59801(17) 0.1363(10) Uani 1.000000 .
N00B N 0.31772(16) 0.5057(2) 0.58433(17) 0.1023(8) Uani 1.000000 .
C00C C 0.43257(14) 0.52633(14) 0.33860(16) 0.0658(5) Uani 1.000000 .
C00D C 0.52573(16) 0.27186(14) -0.12835(15) 0.0670(6) Uani 1.000000 .
C00E C 0.41729(15) 0.37172(14) -0.04559(14) 0.0654(5) Uani 1.000000 .
C00F C 0.42683(16) 0.36594(16) 0.38442(15) 0.0694(6) Uani 1.000000 .
C00G C 0.36497(14) 0.48111(19) 0.49104(15) 0.0728(6) Uani 1.000000 .
C00H C 0.44934(17) 0.33016(16) -0.13169(16) 0.0720(6) Uani 1.000000 .
C00I C 0.38816(16) 0.55048(17) 0.42599(18) 0.0765(6) Uani 1.000000 .
C00J C 0.38360(17) 0.38931(19) 0.47198(16) 0.0801(7) Uani 1.000000 .
O00K O 0.3008(3) 0.4437(3) 0.64302(19) 0.1683(14) Uani 1.000000 .
H00F H 0.43900(16) 0.30353(16) 0.37045(15) 0.0833(7) Uiso 1.000000 R
H00J H 0.36729(17) 0.34336(19) 0.51752(16) 0.0962(8) Uiso 1.000000 R
H00I H 0.37439(16) 0.61251(17) 0.44015(18) 0.0918(8) Uiso 1.000000 R
H00C H 0.44931(14) 0.57279(14) 0.29382(16) 0.0789(7) Uiso 1.000000 R
H00E H 0.36581(15) 0.41119(14) -0.04838(14) 0.0785(7) Uiso 1.000000 R
H00H H 0.41938(17) 0.34154(16) -0.19168(16) 0.0865(7) Uiso 1.000000 R
H00D H 0.54858(16) 0.24510(14) -0.18632(15) 0.0804(7) Uiso 1.000000 R
H009 H 0.61869(14) 0.21316(13) -0.03758(15) 0.0725(6) Uiso 1.000000 R
H001 H 0.3588(7) 0.28623(10) 0.1700(17) 0.0880(6) Uiso 1.000000 GR
H002 H 0.53606(11) 0.46076(11) 0.19933(12) 0.0603(5) Uiso 1.000000 R
H005 H 0.39748(12) 0.45866(11) 0.12313(13) 0.0587(5) Uiso 1.000000 R
H007 H 0.58711(12) 0.30723(13) 0.28418(14) 0.0678(6) Uiso 1.000000 R
H008 H 0.61972(12) 0.22370(13) 0.14919(14) 0.0673(6) Uiso 1.000000 R

loop_
_atom_site_aniso_label
_atom_site_aniso_U_11
_atom_site_aniso_U_22
_atom_site_aniso_U_33
_atom_site_aniso_U_12
_atom_site_aniso_U_13
_atom_site_aniso_U_23
O001 0.0468(7) 0.0521(7) 0.0770(9) -0.0014(5) 0.0059(6) -0.0081(6)
C002 0.0504(9) 0.0477(9) 0.0527(9) -0.0053(7) 0.0022(7) -0.0012(7)
C003 0.0478(9) 0.0442(9) 0.0574(10) -0.0023(7) 0.0024(7) -0.0019(7)
C004 0.0532(9) 0.0568(10) 0.0500(9) -0.0011(7) -0.0030(7) -0.0037(8)
C005 0.0495(9) 0.0415(8) 0.0558(10) 0.0029(6) -0.0002(7) 0.0008(7)
C006 0.0529(9) 0.0441(8) 0.0539(10) -0.0007(7) 0.0003(7) 0.0008(7)
C007 0.0493(9) 0.0635(10) 0.0566(10) 0.0032(8) -0.0041(8) 0.0030(8)
C008 0.0471(9) 0.0538(10) 0.0674(11) 0.0066(7) -0.0009(8) 0.0010(8)
C009 0.0599(10) 0.0531(10) 0.0683(12) -0.0006(8) 0.0105(9) -0.0093(8)
O00A 0.1104(16) 0.187(3) 0.1118(17) 0.0162(16) 0.0149(13) -0.0750(18)
N00B 0.0776(13) 0.163(3) 0.0664(13) 0.0002(15) 0.0015(10) -0.0377(16)
C00C 0.0709(12) 0.0606(11) 0.0658(12) -0.0040(9) 0.0016(9) -0.0117(9)
C00D 0.0842(13) 0.0619(11) 0.0550(11) -0.0119(10) 0.0124(10) -0.0058(9)
C00E 0.0753(13) 0.0639(11) 0.0572(11) 0.0103(9) -0.0060(9) 0.0044(9)
C00F 0.0794(13) 0.0689(12) 0.0598(11) 0.0075(10) 0.0101(10) 0.0056(10)
C00G 0.0562(11) 0.1125(18) 0.0499(11) -0.0006(11) -0.0022(9) -0.0185(12)
C00H 0.0919(16) 0.0732(13) 0.0510(11) -0.0026(11) -0.0039(10) 0.0037(9)
C00I 0.0692(12) 0.0806(14) 0.0796(14) 0.0021(11) -0.0041(11) -0.0338(12)
C00J 0.0823(15) 0.1018(18) 0.0564(11) 0.0054(13) 0.0052(11) 0.0102(11)
O00K 0.204(3) 0.221(3) 0.0792(13) -0.006(2) 0.0620(18) -0.0136(18)

loop_
_atom_type_symbol
_atom_type_scat_dispersion_real
_atom_type_scat_dispersion_imag
_atom_type_scat_Cromer_Mann_a1
_atom_type_scat_Cromer_Mann_a2
_atom_type_scat_Cromer_Mann_a3
_atom_type_scat_Cromer_Mann_a4
_atom_type_scat_Cromer_Mann_b1
_atom_type_scat_Cromer_Mann_b2
_atom_type_scat_Cromer_Mann_b3
_atom_type_scat_Cromer_Mann_b4
_atom_type_scat_Cromer_Mann_c
_atom_type_scat_source
_atom_type_scat_dispersion_source
H 0.00000 0.00000 0.49300 0.32291 0.14019 0.04081 10.51090 26.12570 3.14236 57.79970 0.0030380000826 'International Tables Volume C Table 6.1.1.4 (pp. 500-502)' 'Henke, Gullikson and Davis, At. Data and Nucl. Data Tables, 1993, 54, 2'
C 0.01920 0.00962 2.31000 1.02000 1.58860 0.86500 20.84390 10.20750 0.56870 51.65120 0.215599998832 'International Tables Volume C Table 6.1.1.4 (pp. 500-502)' 'Henke, Gullikson and Davis, At. Data and Nucl. Data Tables, 1993, 54, 2'
O 0.05239 0.03377 3.04850 2.28680 1.54630 0.86700 13.27710 5.70110 0.32390 32.90890 0.250800013542 'International Tables Volume C Table 6.1.1.4 (pp. 500-502)' 'Henke, Gullikson and Davis, At. Data and Nucl. Data Tables, 1993, 54, 2'
N 0.03256 0.01839 12.21260 3.13220 2.01250 1.16630 0.00570 9.89330 28.99750 0.58260 -11.5290002823 'International Tables Volume C Table 6.1.1.4 (pp. 500-502)' 'Henke, Gullikson and Davis, At. Data and Nucl. Data Tables, 1993, 54, 2'

loop_
_geom_angle_atom_site_label_1
_geom_angle_atom_site_label_2
_geom_angle_atom_site_label_3
_geom_angle
H001 O001 C005 109.5
C005 C002 C004 110.05(13)
C007 C002 C004 114.62(15)
C007 C002 C005 111.54(14)
H002 C002 C004 106.72(9)
H002 C002 C005 106.72(9)
H002 C002 C007 106.72(9)
C008 C003 C006 119.00(15)
C009 C003 C006 118.61(17)
C009 C003 C008 122.39(16)
C00C C004 C002 120.61(17)
C00F C004 C002 120.85(16)
C00F C004 C00C 118.48(18)
C002 C005 O001 111.12(14)
C006 C005 O001 110.62(13)
C006 C005 C002 112.25(14)
H005 C005 O001 107.54(8)
H005 C005 C002 107.54(9)
H005 C005 C006 107.54(9)
C005 C006 C003 119.64(15)
C00E C006 C003 119.14(17)
C00E C006 C005 120.97(16)
C008 C007 C002 121.32(16)
H007 C007 C002 119.34(10)
H007 C007 C008 119.34(11)
C007 C008 C003 122.11(16)
H008 C008 C003 118.95(10)
H008 C008 C007 118.95(11)
C00D C009 C003 121.46(18)
H009 C009 C003 119.27(11)
H009 C009 C00D 119.27(12)
C00G N00B O00A 118.0(3)
O00K N00B O00A 123.6(3)
O00K N00B C00G 118.3(3)
C00I C00C C004 121.0(2)
H00C C00C C004 119.51(12)
H00C C00C C00I 119.51(14)
C00H C00D C009 119.73(19)
H00D C00D C009 120.13(12)
H00D C00D C00H 120.13(12)
C00H C00E C006 121.19(19)
H00E C00E C006 119.41(11)
H00E C00E C00H 119.41(13)
C00J C00F C004 121.0(2)
H00F C00F C004 119.50(12)
H00F C00F C00J 119.50(14)
C00I C00G N00B 119.1(3)
C00J C00G N00B 118.8(3)
C00J C00G C00I 122.1(2)
C00E C00H C00D 119.82(19)
H00H C00H C00D 120.09(12)
H00H C00H C00E 120.09(13)
C00G C00I C00C 118.5(2)
H00I C00I C00C 120.76(14)
H00I C00I C00G 120.76(13)
C00G C00J C00F 119.0(2)
H00J C00J C00F 120.52(14)
H00J C00J C00G 120.52(14)

loop_
_geom_bond_atom_site_label_1
_geom_bond_atom_site_label_2
_geom_bond_distance
O001 C005 1.423(2)
O001 H001 0.8200
C002 C004 1.509(2)
C002 C005 1.543(2)
C002 C007 1.504(2)
C002 H002 0.9800
C003 C006 1.404(2)
C003 C008 1.453(3)
C003 C009 1.394(3)
C004 C00C 1.387(3)
C004 C00F 1.383(3)
C005 C006 1.505(2)
C005 H005 0.9800
C006 C00E 1.378(3)
C007 C008 1.322(3)
C007 H007 0.9300
C008 H008 0.9300
C009 C00D 1.367(3)
C009 H009 0.9300
O00A N00B 1.218(4)
N00B C00G 1.471(3)
N00B O00K 1.214(4)
C00C C00I 1.383(3)
C00C H00C 0.9300
C00D C00H 1.377(3)
C00D H00D 0.9300
C00E C00H 1.383(3)
C00E H00E 0.9300
C00F C00J 1.375(3)
C00F H00F 0.9300
C00G C00I 1.366(4)
C00G C00J 1.366(4)
C00H H00H 0.9300
C00I H00I 0.9300
C00J H00J 0.9300
